data_1554532
loop_
_publ_author_name
'Wagh, Sachin Bhausaheb'
'Sharma, Pankaj'
'Patil, Manoj D.'
'Liu, Rai-Shung'

_publ_section_title
;
 Gold-catalyzed oxidative cycloalkenations of alkynes with quinoline
 N-oxides
;
_journal_issue 2
_journal_name_full 'Organic Chemistry Frontiers'
_journal_page_first 226
_journal_paper_doi 10.1039/C8QO01175C
_journal_volume 6
_journal_year 2019
_chemical_absolute_configuration rm
_chemical_formula_sum 'C19 H15 N O3'
_chemical_formula_weight 305.32
_space_group_crystal_system orthorhombic
_space_group_IT_number 29
_space_group_name_Hall 'P 2c -2ac'
_space_group_name_H-M_alt 'P c a 21'
_atom_sites_solution_hydrogens geom
_audit_creation_method SHELXL-2014/6
_audit_update_record
;
2018-03-13 deposited with the CCDC.
2018-12-07 downloaded from the CCDC.
;
_cell_angle_alpha 90
_cell_angle_beta 90
_cell_angle_gamma 90
_cell_formula_units_Z 4
_cell_length_a 14.3845(14)
_cell_length_b 4.3448(4)
_cell_length_c 23.199(2)
_cell_measurement_reflns_used 1821
_cell_measurement_temperature 100(2)
_cell_measurement_theta_max 24.9996
_cell_measurement_theta_min 2.8321
_cell_volume 1449.9(2)
_computing_cell_refinement 'SAINT V8.34A (Bruker AXS Inc., 2013)'
_computing_data_collection 'Bruker APEX2'
_computing_data_reduction 'SAINT V8.34A (Bruker AXS Inc., 2013)'
_computing_molecular_graphics 'Bruker SHELXTL'
_computing_publication_material 'Bruker SHELXTL'
_computing_structure_refinement 'SHELXL-2014/6 (Sheldrick, 2014)'
_diffrn_ambient_temperature 100(2)
_diffrn_detector_area_resol_mean 8.3333
_diffrn_measured_fraction_theta_full 0.999
_diffrn_measured_fraction_theta_max 0.999
_diffrn_measurement_device_type 'Bruker APEX-II CCD'
_diffrn_measurement_method '\f and \w scans'
_diffrn_radiation_type MoK\a
_diffrn_radiation_wavelength 0.71073
_diffrn_reflns_av_R_equivalents 0.0542
_diffrn_reflns_av_unetI/netI 0.0478
_diffrn_reflns_Laue_measured_fraction_full 0.999
_diffrn_reflns_Laue_measured_fraction_max 0.999
_diffrn_reflns_limit_h_max 17
_diffrn_reflns_limit_h_min -17
_diffrn_reflns_limit_k_max 5
_diffrn_reflns_limit_k_min -3
_diffrn_reflns_limit_l_max 28
_diffrn_reflns_limit_l_min -28
_diffrn_reflns_number 10448
_diffrn_reflns_point_group_measured_fraction_full 0.999
_diffrn_reflns_point_group_measured_fraction_max 0.999
_diffrn_reflns_theta_full 25.242
_diffrn_reflns_theta_max 26.337
_diffrn_reflns_theta_min 1.756
_exptl_absorpt_coefficient_mu 0.095
_exptl_absorpt_correction_T_max 0.9485
_exptl_absorpt_correction_T_min 0.8324
_exptl_absorpt_correction_type multi-scan
_exptl_absorpt_process_details 'SADABS V2014/4 (Bruker AXS Inc.)'
_exptl_crystal_colour Red
_exptl_crystal_density_diffrn 1.399
_exptl_crystal_density_meas ?
_exptl_crystal_density_method 'not measured'
_exptl_crystal_description Tabullar
_exptl_crystal_F_000 640
_exptl_crystal_size_max 0.15
_exptl_crystal_size_mid 0.14
_exptl_crystal_size_min 0.06
_refine_diff_density_max 0.147
_refine_diff_density_min -0.211
_refine_diff_density_rms 0.041
_refine_ls_abs_structure_details
;
 Refined as an inversion twin.
;
_refine_ls_abs_structure_Flack -1.7(17)
_refine_ls_extinction_method none
_refine_ls_goodness_of_fit_ref 1.035
_refine_ls_hydrogen_treatment constr
_refine_ls_matrix_type full
_refine_ls_number_parameters 211
_refine_ls_number_reflns 2941
_refine_ls_number_restraints 1
_refine_ls_restrained_S_all 1.034
_refine_ls_R_factor_all 0.0510
_refine_ls_R_factor_gt 0.0375
_refine_ls_shift/su_max 0.000
_refine_ls_shift/su_mean 0.000
_refine_ls_structure_factor_coef Fsqd
_refine_ls_weighting_details 'w=1/[\s^2^(Fo^2^)+(0.0379P)^2^] where P=(Fo^2^+2Fc^2^)/3'
_refine_ls_weighting_scheme calc
_refine_ls_wR_factor_gt 0.0747
_refine_ls_wR_factor_ref 0.0802
_reflns_Friedel_coverage 0.950
_reflns_Friedel_fraction_full 1.000
_reflns_Friedel_fraction_max 1.000
_reflns_number_gt 2484
_reflns_number_total 2941
_reflns_threshold_expression 'I > 2\s(I)'
_cod_data_source_file c8qo01175c2.cif
_cod_data_source_block 170929LT
_cod_depositor_comments
;
The following automatic conversions were performed:

data item '_chemical_absolute_configuration' value 'RM' was changed
to 'rm' in accordance with the
/home/saulius/struct/COD-crude-data/automatic-downloads/DataCite-retrospective/RSC/depositions/lib/dictionaries/cif_core.dic
dictionary named 'cif_core.dic' version 2.4.2 last updated on
2011-04-26.

data item '_exptl_crystal_density_meas' value 'not measured' was
changed to '?' -- the value is perceived as not measured.

Automatic conversion script
Id: cif_fix_values 6909 2019-04-08 15:41:33Z antanas 
;
_cod_database_code 1554532
_shelx_space_group_comment
;
The symmetry employed for this shelxl refinement is uniquely defined
by the following loop, which should always be used as a source of
symmetry information in preference to the above space-group names.
They are only intended as comments.
;
_shelxl_version_number 2014/6

loop_
_space_group_symop_operation_xyz
'x, y, z'
'-x, -y, z+1/2'
'-x+1/2, y, z+1/2'
'x+1/2, -y, z'

loop_
_atom_site_label
_atom_site_type_symbol
_atom_site_fract_x
_atom_site_fract_y
_atom_site_fract_z
_atom_site_U_iso_or_equiv
_atom_site_adp_type
_atom_site_occupancy
_atom_site_site_symmetry_order
_atom_site_calc_flag
_atom_site_refinement_flags_posn
_atom_site_refinement_flags_adp
O1 O 0.85729(14) 1.2185(5) 0.62935(10) 0.0281(6) Uani 1 1 d . .
O2 O 1.15204(13) 1.2421(5) 0.47904(9) 0.0216(5) Uani 1 1 d . .
O3 O 1.17221(12) 1.0118(5) 0.39226(9) 0.0209(5) Uani 1 1 d . .
N1 N 1.02950(15) 0.6371(5) 0.36250(10) 0.0150(5) Uani 1 1 d . .
H5 H 1.0859 0.7082 0.3562 0.018 Uiso 1 1 calc R U
C1 C 0.7812(2) 1.0168(8) 0.61799(14) 0.0298(8) Uani 1 1 d . .
H3 H 0.7530 1.0706 0.5809 0.045 Uiso 1 1 calc R U
H1 H 0.7347 1.0374 0.6486 0.045 Uiso 1 1 calc R U
H15 H 0.8036 0.8039 0.6167 0.045 Uiso 1 1 calc R U
C2 C 0.9297(2) 1.2156(7) 0.59033(14) 0.0217(7) Uani 1 1 d . .
C3 C 0.9268(2) 1.0583(7) 0.53834(13) 0.0191(7) Uani 1 1 d . .
H4 H 0.8736 0.9421 0.5276 0.023 Uiso 1 1 calc R U
C4 C 1.00477(19) 1.0757(6) 0.50196(13) 0.0172(6) Uani 1 1 d . .
C5 C 1.02996(19) 0.9439(7) 0.44687(12) 0.0151(6) Uani 1 1 d . .
C6 C 0.98403(18) 0.7400(7) 0.41029(12) 0.0147(6) Uani 1 1 d . .
C7 C 0.9940(2) 0.4304(6) 0.32324(12) 0.0146(6) Uani 1 1 d . .
C8 C 1.04851(19) 0.3318(6) 0.27636(13) 0.0162(6) Uani 1 1 d . .
C9 C 1.0085(2) 0.1257(7) 0.23825(13) 0.0201(7) Uani 1 1 d . .
H12 H 1.0437 0.0575 0.2060 0.024 Uiso 1 1 calc R U
C10 C 0.9179(2) 0.0142(7) 0.24564(13) 0.0213(7) Uani 1 1 d . .
H2 H 0.8927 -0.1282 0.2188 0.026 Uiso 1 1 calc R U
C11 C 1.08035(19) 1.2496(7) 0.51968(13) 0.0195(7) Uani 1 1 d . .
C12 C 1.12146(19) 1.0544(6) 0.43422(13) 0.0180(7) Uani 1 1 d . .
C13 C 1.1464(2) 0.4482(7) 0.26875(13) 0.0207(7) Uani 1 1 d . .
H6 H 1.1743 0.3520 0.2346 0.031 Uiso 1 1 calc R U
H7 H 1.1833 0.3960 0.3029 0.031 Uiso 1 1 calc R U
H8 H 1.1454 0.6721 0.2637 0.031 Uiso 1 1 calc R U
C14 C 0.8657(2) 0.1107(7) 0.29172(13) 0.0191(7) Uani 1 1 d . .
H9 H 0.8041 0.0359 0.2966 0.023 Uiso 1 1 calc R U
C15 C 0.90296(19) 0.3193(6) 0.33151(12) 0.0164(6) Uani 1 1 d . .
C16 C 0.85295(18) 0.4288(7) 0.38079(12) 0.0178(6) Uani 1 1 d . .
H10 H 0.7912 0.3590 0.3871 0.021 Uiso 1 1 calc R U
C17 C 0.89094(19) 0.6273(7) 0.41830(13) 0.0166(6) Uani 1 1 d . .
H11 H 0.8558 0.6943 0.4506 0.020 Uiso 1 1 calc R U
C18 C 1.0844(2) 1.4051(7) 0.57116(14) 0.0247(7) Uani 1 1 d . .
H13 H 1.1379 1.5197 0.5819 0.030 Uiso 1 1 calc R U
C19 C 1.0073(2) 1.3878(7) 0.60662(13) 0.0257(8) Uani 1 1 d . .
H14 H 1.0071 1.4941 0.6424 0.031 Uiso 1 1 calc R U

loop_
_atom_site_aniso_label
_atom_site_aniso_U_11
_atom_site_aniso_U_22
_atom_site_aniso_U_33
_atom_site_aniso_U_23
_atom_site_aniso_U_13
_atom_site_aniso_U_12
O1 0.0360(13) 0.0297(13) 0.0188(12) -0.0018(11) 0.0073(10) 0.0061(10)
O2 0.0185(10) 0.0237(11) 0.0225(13) -0.0039(10) -0.0028(8) -0.0029(9)
O3 0.0148(9) 0.0235(11) 0.0245(12) 0.0014(10) 0.0018(8) 0.0000(9)
N1 0.0113(10) 0.0150(12) 0.0188(13) -0.0002(11) 0.0003(10) 0.0002(10)
C1 0.0317(17) 0.0345(19) 0.0232(18) 0.0013(15) 0.0101(15) 0.0053(16)
C2 0.0324(18) 0.0181(16) 0.0145(16) 0.0015(14) 0.0009(12) 0.0071(14)
C3 0.0199(14) 0.0168(15) 0.0205(17) 0.0005(13) -0.0017(12) 0.0039(12)
C4 0.0220(15) 0.0136(14) 0.0160(16) 0.0017(12) -0.0044(12) 0.0042(12)
C5 0.0136(13) 0.0151(14) 0.0165(15) 0.0009(12) -0.0004(11) 0.0025(12)
C6 0.0120(13) 0.0143(14) 0.0177(16) 0.0046(12) 0.0020(11) 0.0034(12)
C7 0.0164(13) 0.0140(14) 0.0133(15) 0.0020(12) -0.0023(11) 0.0025(12)
C8 0.0198(14) 0.0128(14) 0.0158(16) 0.0046(13) -0.0004(12) 0.0033(12)
C9 0.0263(17) 0.0176(15) 0.0164(18) -0.0002(13) -0.0016(13) 0.0058(13)
C10 0.0289(17) 0.0161(15) 0.0187(17) -0.0017(14) -0.0093(13) 0.0027(13)
C11 0.0201(15) 0.0194(16) 0.0192(17) 0.0025(13) -0.0011(12) 0.0023(13)
C12 0.0170(14) 0.0149(15) 0.0222(18) 0.0017(13) -0.0031(13) 0.0013(12)
C13 0.0197(14) 0.0237(16) 0.0188(17) 0.0001(14) 0.0030(12) 0.0049(12)
C14 0.0198(14) 0.0159(15) 0.0217(17) 0.0029(13) -0.0055(13) -0.0015(12)
C15 0.0178(14) 0.0124(14) 0.0189(17) 0.0033(12) -0.0040(12) 0.0036(12)
C16 0.0127(12) 0.0192(14) 0.0214(17) 0.0048(13) 0.0008(12) -0.0017(12)
C17 0.0156(13) 0.0173(14) 0.0169(16) -0.0006(13) 0.0024(11) 0.0017(12)
C18 0.0334(17) 0.0186(17) 0.0221(19) -0.0031(14) -0.0066(15) -0.0018(14)
C19 0.0418(19) 0.0192(16) 0.0162(18) -0.0018(13) -0.0044(15) 0.0046(15)

loop_
_atom_type_symbol
_atom_type_description
_atom_type_scat_dispersion_real
_atom_type_scat_dispersion_imag
_atom_type_scat_source
C C 0.0033 0.0016 'International Tables Vol C Tables 4.2.6.8 and 6.1.1.4'
H H 0.0000 0.0000 'International Tables Vol C Tables 4.2.6.8 and 6.1.1.4'
N N 0.0061 0.0033 'International Tables Vol C Tables 4.2.6.8 and 6.1.1.4'
O O 0.0106 0.0060 'International Tables Vol C Tables 4.2.6.8 and 6.1.1.4'

loop_
_geom_angle_atom_site_label_1
_geom_angle_atom_site_label_2
_geom_angle_atom_site_label_3
_geom_angle
C2 O1 C1 116.9(2)
C12 O2 C11 106.5(2)
C6 N1 C7 125.0(2)
C6 N1 H5 117.5
C7 N1 H5 117.5
O1 C1 H3 109.5
O1 C1 H1 109.5
H3 C1 H1 109.5
O1 C1 H15 109.5
H3 C1 H15 109.5
H1 C1 H15 109.5
O1 C2 C3 123.5(3)
O1 C2 C19 114.9(3)
C3 C2 C19 121.6(3)
C2 C3 C4 118.1(3)
C2 C3 H4 120.9
C4 C3 H4 120.9
C11 C4 C3 118.5(3)
C11 C4 C5 106.3(2)
C3 C4 C5 135.2(3)
C6 C5 C12 121.6(2)
C6 C5 C4 132.1(3)
C12 C5 C4 106.2(2)
N1 C6 C5 118.5(2)
N1 C6 C17 116.1(2)
C5 C6 C17 125.4(3)
N1 C7 C8 120.1(3)
N1 C7 C15 118.6(2)
C8 C7 C15 121.3(3)
C9 C8 C7 117.3(3)
C9 C8 C13 122.1(3)
C7 C8 C13 120.6(3)
C8 C9 C10 122.2(3)
C8 C9 H12 118.9
C10 C9 H12 118.9
C14 C10 C9 119.9(3)
C14 C10 H2 120.0
C9 C10 H2 120.0
C18 C11 C4 124.0(3)
C18 C11 O2 124.5(3)
C4 C11 O2 111.5(2)
O3 C12 O2 119.4(2)
O3 C12 C5 131.1(3)
O2 C12 C5 109.5(2)
C8 C13 H6 109.5
C8 C13 H7 109.5
H6 C13 H7 109.5
C8 C13 H8 109.5
H6 C13 H8 109.5
H7 C13 H8 109.5
C10 C14 C15 120.1(3)
C10 C14 H9 119.9
C15 C14 H9 119.9
C14 C15 C7 119.2(3)
C14 C15 C16 123.3(3)
C7 C15 C16 117.5(3)
C17 C16 C15 121.8(3)
C17 C16 H10 119.1
C15 C16 H10 119.1
C16 C17 C6 121.0(3)
C16 C17 H11 119.5
C6 C17 H11 119.5
C11 C18 C19 117.2(3)
C11 C18 H13 121.4
C19 C18 H13 121.4
C18 C19 C2 120.6(3)
C18 C19 H14 119.7
C2 C19 H14 119.7

loop_
_geom_bond_atom_site_label_1
_geom_bond_atom_site_label_2
_geom_bond_distance
O1 C2 1.380(4)
O1 C1 1.427(4)
O2 C12 1.392(4)
O2 C11 1.398(3)
O3 C12 1.231(3)
N1 C6 1.363(3)
N1 C7 1.378(4)
N1 H5 0.8800
C1 H3 0.9800
C1 H1 0.9800
C1 H15 0.9800
C2 C3 1.387(4)
C2 C19 1.396(5)
C3 C4 1.406(4)
C3 H4 0.9500
C4 C11 1.386(4)
C4 C5 1.446(4)
C5 C6 1.393(4)
C5 C12 1.431(4)
C6 C17 1.438(4)
C7 C8 1.408(4)
C7 C15 1.408(4)
C8 C9 1.384(4)
C8 C13 1.507(4)
C9 C10 1.401(4)
C9 H12 0.9500
C10 C14 1.373(4)
C10 H2 0.9500
C11 C18 1.373(4)
C13 H6 0.9800
C13 H7 0.9800
C13 H8 0.9800
C14 C15 1.400(4)
C14 H9 0.9500
C15 C16 1.432(4)
C16 C17 1.341(4)
C16 H10 0.9500
C17 H11 0.9500
C18 C19 1.383(5)
C18 H13 0.9500
C19 H14 0.9500
